data_4110748
loop_
_publ_author_name
'Dennis G. H. Hetterscheid'
'Coen Hendriksen'
'Wojciech I. Dzik'
'Jan M. M. Smits'
'Ernst R. H. van Eck'
'Alan E. Rowan'
'Vincenzo Busico'
'Michele Vacatello'
'Valeria Van Axel Castelli'
'Annalaura Segre'
'Erica Jellema'
'Tom G. Bloemberg'
'Bas de Bruin'

_publ_contact_author
;
        Dr. B. de Bruin
        Department of Homogeneous Catalysis
        Van 't Hoff Institute for Molecular Sciences
        University of Amsterdam
        Nieuwe Achtergracht 166
        1018 WV Amsterdam
        The Netherlands
;
_publ_contact_author_email BdeBruin@science.uva.nl
_publ_contact_author_fax '+31 20 525 6422'
_publ_contact_author_phone '+31 20 525 6495'
_publ_section_title
;
 Rhodium-Mediated Stereoselective Polymerization of "Carbenes"
;
_journal_name_full 'Journal of the American Chemical Society'
_journal_page_first 9746
_journal_page_last 9752
_journal_paper_doi 10.1021/ja058722j
_journal_volume 128
_journal_year 2006
_chemical_formula_sum 'C14 H16 N O2 Rh'
_chemical_formula_weight 333.19
_chemical_name_systematic
;
 ?
;
_space_group_IT_number 14
_symmetry_cell_setting monoclinic
_symmetry_space_group_name_Hall '-P 2ybc'
_symmetry_space_group_name_H-M 'P 1 21/c 1'
_atom_sites_solution_hydrogens geom
_atom_sites_solution_primary direct
_atom_sites_solution_secondary difmap
_audit_creation_date 2005-04-27
_audit_creation_method 'SHELXL, adapted and expanded'
_cell_angle_alpha 90.00
_cell_angle_beta 109.978(4)
_cell_angle_gamma 90.00
_cell_formula_units_Z 4
_cell_length_a 10.2013(3)
_cell_length_b 9.9992(4)
_cell_length_c 13.0016(7)
_cell_measurement_reflns_used 177
_cell_measurement_temperature 208(2)
_cell_measurement_theta_max 27.500
_cell_measurement_theta_min 2.120
_cell_volume 1246.42(10)
_computing_data_collection
;
Nonius "Collect" program suite (Nonius, 1999)
;
_computing_data_reduction
;
Nonius "EvalCCD" program suite (Duisenberg, 1998)
;
_computing_molecular_graphics
;
PLATON (Spek, 2003)
;
_computing_structure_refinement 'SHELXL-97 (Sheldrick, 1997)'
_computing_structure_solution
;
DIRDIF (Beurskens et al., 1996),
PATTY (Beurskens et al., 1987)
;
_diffrn_ambient_temperature 208(2)
_diffrn_detector_area_resol_mean 18.4
_diffrn_measured_fraction_theta_full 0.938
_diffrn_measured_fraction_theta_max 0.943
_diffrn_measurement_device 'Nonius KappaCCD'
_diffrn_measurement_method 'area detector \f and \w scan'
_diffrn_radiation_monochromator graphite
_diffrn_radiation_source 'fine-focus sealed tube'
_diffrn_radiation_type MoK\a
_diffrn_radiation_wavelength 0.71073
_diffrn_reflns_av_R_equivalents 0.0260
_diffrn_reflns_av_sigmaI/netI 0.0168
_diffrn_reflns_limit_h_max 13
_diffrn_reflns_limit_h_min -13
_diffrn_reflns_limit_k_max 12
_diffrn_reflns_limit_k_min -12
_diffrn_reflns_limit_l_max 16
_diffrn_reflns_limit_l_min -16
_diffrn_reflns_number 21387
_diffrn_reflns_theta_full 25.00
_diffrn_reflns_theta_max 27.50
_diffrn_reflns_theta_min 2.12
_diffrn_standards_decay_% 0.000
_diffrn_standards_interval_time 0
_diffrn_standards_number 0
_exptl_absorpt_coefficient_mu 1.362
_exptl_absorpt_correction_T_max 1.000
_exptl_absorpt_correction_T_min 1.000
_exptl_absorpt_correction_type multi-scan
_exptl_absorpt_process_details 'SADABS multiscan (Sheldrick, 1996)'
_exptl_crystal_colour 'translucent yellow-brown'
_exptl_crystal_density_diffrn 1.776
_exptl_crystal_description 'regular platelet'
_exptl_crystal_F_000 672
_exptl_crystal_size_max 0.21
_exptl_crystal_size_mid 0.20
_exptl_crystal_size_min 0.03
_refine_diff_density_max 0.358
_refine_diff_density_min -0.442
_refine_diff_density_rms 0.068
_refine_ls_extinction_method none
_refine_ls_goodness_of_fit_all 1.102
_refine_ls_goodness_of_fit_ref 1.102
_refine_ls_hydrogen_treatment mixed
_refine_ls_matrix_type full
_refine_ls_number_parameters 175
_refine_ls_number_reflns 2852
_refine_ls_number_restraints 0
_refine_ls_restrained_S_all 1.102
_refine_ls_R_factor_all 0.0271
_refine_ls_R_factor_gt 0.0200
_refine_ls_R_factor_obs 0.0200
_refine_ls_shift/esd_max 0.002
_refine_ls_shift/esd_mean 0.000
_refine_ls_shift/su_max 0.002
_refine_ls_shift/su_mean 0.000
_refine_ls_structure_factor_coef Fsqd
_refine_ls_weighting_details
;
w=1/[\s^2^(Fo^2^)+(0.0139P)^2^+0.9582P] where P=(Fo^2^+2Fc^2^)/3
;
_refine_ls_weighting_scheme calc
_refine_ls_wR_factor_all 0.0418
_refine_ls_wR_factor_gt 0.0394
_refine_ls_wR_factor_obs 0.0394
_refine_ls_wR_factor_ref 0.0418
_reflns_number_gt 2510
_reflns_number_observed 2510
_reflns_number_total 2852
_reflns_observed_criterion >2sigma(I)
_reflns_threshold_expression >2sigma(I)
_cod_data_source_file ja058722jsi20060503_120215.cif
_cod_data_source_block WOJ01
_cod_original_cell_volume 1246.42(9)
_cod_original_sg_symbol_H-M 'P 21/c'
_cod_database_code 4110748

loop_
_symmetry_equiv_pos_as_xyz
'x, y, z'
'-x, y+1/2, -z+1/2'
'-x, -y, -z'
'x, -y-1/2, z-1/2'

loop_
_atom_site_label
_atom_site_type_symbol
_atom_site_fract_x
_atom_site_fract_y
_atom_site_fract_z
_atom_site_U_iso_or_equiv
_atom_site_adp_type
_atom_site_occupancy
_atom_site_calc_flag
_atom_site_refinement_flags
Rh1 Rh 0.227764(15) 0.150313(14) 0.506993(11) 0.01726(5) Uani 1 d .
N1 N 0.33160(16) -0.02746(16) 0.50047(13) 0.0200(3) Uani 1 d .
O1 O 0.34018(15) 0.12506(14) 0.67072(11) 0.0259(3) Uani 1 d .
O2 O 0.46834(18) -0.02417(17) 0.78985(12) 0.0406(4) Uani 1 d .
C1 C 0.1614(2) 0.2077(2) 0.34151(16) 0.0253(4) Uani 1 d .
H1 H 0.229(2) 0.173(2) 0.3134(18) 0.030 Uiso 1 d .
C2 C 0.0668(2) 0.1174(2) 0.35915(17) 0.0266(5) Uani 1 d .
H2 H 0.071(2) 0.029(2) 0.3386(18) 0.032 Uiso 1 d .
C3 C -0.0724(2) 0.1523(3) 0.3693(2) 0.0387(6) Uani 1 d .
H3A H -0.1083 0.0740 0.3965 0.046 Uiso 1 calc R
H3B H -0.1385 0.1739 0.2965 0.046 Uiso 1 calc R
C4 C -0.0642(2) 0.2700(2) 0.44573(19) 0.0344(5) Uani 1 d .
H4A H -0.0815 0.3531 0.4033 0.041 Uiso 1 calc R
H4B H -0.1372 0.2606 0.4784 0.041 Uiso 1 calc R
C5 C 0.0764(2) 0.2785(2) 0.53586(17) 0.0258(4) Uani 1 d .
H5 H 0.078(2) 0.254(2) 0.6053(19) 0.031 Uiso 1 d .
C6 C 0.1863(2) 0.3548(2) 0.52898(18) 0.0284(4) Uani 1 d .
H6 H 0.254(2) 0.376(2) 0.594(2) 0.034 Uiso 1 d .
C7 C 0.1827(3) 0.4354(2) 0.4299(2) 0.0386(6) Uani 1 d .
H7A H 0.2767 0.4691 0.4406 0.046 Uiso 1 calc R
H7B H 0.1214 0.5128 0.4233 0.046 Uiso 1 calc R
C8 C 0.1318(3) 0.3554(2) 0.32425(19) 0.0392(6) Uani 1 d .
H8A H 0.0310 0.3685 0.2897 0.047 Uiso 1 calc R
H8B H 0.1768 0.3896 0.2740 0.047 Uiso 1 calc R
C11 C 0.3296(2) -0.1006(2) 0.41342(17) 0.0260(4) Uani 1 d .
H11 H 0.2836 -0.0662 0.3430 0.031 Uiso 1 calc R
C12 C 0.3924(2) -0.2245(2) 0.4235(2) 0.0325(5) Uani 1 d .
H12 H 0.3900 -0.2731 0.3610 0.039 Uiso 1 calc R
C13 C 0.4587(2) -0.2759(2) 0.5267(2) 0.0359(5) Uani 1 d .
H13 H 0.5001 -0.3611 0.5355 0.043 Uiso 1 calc R
C14 C 0.4633(2) -0.2004(2) 0.61704(19) 0.0303(5) Uani 1 d .
H14 H 0.5089 -0.2332 0.6881 0.036 Uiso 1 calc R
C15 C 0.40042(19) -0.07672(19) 0.60152(16) 0.0214(4) Uani 1 d .
C16 C 0.4047(2) 0.0130(2) 0.69651(16) 0.0244(4) Uani 1 d .

loop_
_atom_site_aniso_label
_atom_site_aniso_U_11
_atom_site_aniso_U_22
_atom_site_aniso_U_33
_atom_site_aniso_U_23
_atom_site_aniso_U_13
_atom_site_aniso_U_12
Rh1 0.01891(8) 0.01522(8) 0.01635(7) -0.00162(6) 0.00435(5) 0.00090(6)
N1 0.0179(8) 0.0177(8) 0.0245(8) -0.0009(6) 0.0073(6) -0.0009(6)
O1 0.0307(8) 0.0255(8) 0.0182(7) -0.0014(6) 0.0042(6) 0.0025(6)
O2 0.0526(10) 0.0352(10) 0.0235(8) 0.0079(7) -0.0007(7) 0.0022(8)
C1 0.0296(11) 0.0292(11) 0.0171(9) 0.0029(8) 0.0081(8) 0.0083(9)
C2 0.0232(10) 0.0282(12) 0.0228(10) -0.0092(8) 0.0006(8) 0.0018(8)
C3 0.0198(10) 0.0464(15) 0.0445(14) -0.0102(12) 0.0042(9) -0.0010(10)
C4 0.0224(11) 0.0406(14) 0.0423(13) -0.0036(10) 0.0135(10) 0.0051(10)
C5 0.0318(11) 0.0241(11) 0.0250(10) -0.0022(8) 0.0140(9) 0.0071(9)
C6 0.0316(11) 0.0191(10) 0.0321(11) -0.0090(9) 0.0078(9) 0.0035(9)
C7 0.0466(14) 0.0187(11) 0.0558(15) 0.0054(10) 0.0243(12) 0.0023(10)
C8 0.0529(15) 0.0345(13) 0.0376(13) 0.0153(11) 0.0251(11) 0.0143(11)
C11 0.0241(10) 0.0248(10) 0.0302(11) -0.0061(8) 0.0108(9) -0.0029(8)
C12 0.0267(11) 0.0260(12) 0.0474(14) -0.0136(10) 0.0161(10) -0.0024(9)
C13 0.0250(11) 0.0201(12) 0.0615(16) -0.0016(10) 0.0131(11) 0.0037(9)
C14 0.0222(10) 0.0224(11) 0.0423(13) 0.0069(9) 0.0059(9) 0.0010(8)
C15 0.0159(9) 0.0197(10) 0.0280(10) 0.0026(8) 0.0065(8) -0.0028(7)
C16 0.0228(10) 0.0226(10) 0.0250(10) 0.0045(8) 0.0047(8) -0.0046(8)

loop_
_atom_type_symbol
_atom_type_description
_atom_type_scat_dispersion_real
_atom_type_scat_dispersion_imag
_atom_type_scat_source
C C 0.0033 0.0016 'International Tables Vol C Tables 4.2.6.8 and 6.1.1.4'
H H 0.0000 0.0000 'International Tables Vol C Tables 4.2.6.8 and 6.1.1.4'
N N 0.0061 0.0033 'International Tables Vol C Tables 4.2.6.8 and 6.1.1.4'
O O 0.0106 0.0060 'International Tables Vol C Tables 4.2.6.8 and 6.1.1.4'
Rh Rh -1.1178 0.9187 'International Tables Vol C Tables 4.2.6.8 and 6.1.1.4'

loop_
_geom_angle_atom_site_label_1
_geom_angle_atom_site_label_2
_geom_angle_atom_site_label_3
_geom_angle
_geom_angle_publ_flag
O1 Rh1 C2 156.78(8) y
O1 Rh1 N1 80.00(6) y
C2 Rh1 N1 94.52(7) y
O1 Rh1 C1 164.13(7) y
C2 Rh1 C1 38.97(9) y
N1 Rh1 C1 100.45(7) y
O1 Rh1 C6 92.58(7) y
C2 Rh1 C6 98.38(9) y
N1 Rh1 C6 162.15(8) y
C1 Rh1 C6 82.29(8) y
O1 Rh1 C5 94.17(7) y
C2 Rh1 C5 82.41(8) y
N1 Rh1 C5 157.83(7) y
C1 Rh1 C5 90.95(8) y
C6 Rh1 C5 37.88(8) y
C11 N1 C15 118.28(17) y
C11 N1 Rh1 129.58(14) y
C15 N1 Rh1 111.90(12) y
C16 O1 Rh1 115.55(12) y
C2 C1 C8 122.9(2) y
C2 C1 Rh1 69.78(11) y
C8 C1 Rh1 113.42(15) y
C1 C2 C3 126.0(2) y
C1 C2 Rh1 71.25(11) y
C3 C2 Rh1 110.54(14) y
C2 C3 C4 113.05(18) y
C5 C4 C3 112.03(17) y
C6 C5 C4 123.7(2) y
C6 C5 Rh1 70.67(12) y
C4 C5 Rh1 112.37(13) y
C5 C6 C7 124.4(2) y
C5 C6 Rh1 71.46(12) y
C7 C6 Rh1 110.27(14) y
C6 C7 C8 113.03(19) y
C1 C8 C7 113.06(18) y
N1 C11 C12 122.5(2) y
C13 C12 C11 118.9(2) y
C12 C13 C14 119.1(2) y
C15 C14 C13 119.1(2) y
N1 C15 C14 122.06(19) y
N1 C15 C16 115.90(17) y
C14 C15 C16 122.03(18) y
O2 C16 O1 125.1(2) y
O2 C16 C15 119.15(19) y
O1 C16 C15 115.73(17) y

loop_
_geom_bond_atom_site_label_1
_geom_bond_atom_site_label_2
_geom_bond_distance
_geom_bond_publ_flag
Rh1 O1 2.0597(13) y
Rh1 C2 2.084(2) y
Rh1 N1 2.0857(16) y
Rh1 C1 2.1028(19) y
Rh1 C6 2.127(2) y
Rh1 C5 2.1370(19) y
N1 C11 1.342(2) y
N1 C15 1.353(2) y
O1 C16 1.285(2) y
O2 C16 1.222(2) y
C1 C2 1.397(3) y
C1 C8 1.508(3) y
C2 C3 1.511(3) y
C3 C4 1.524(3) y
C4 C5 1.513(3) y
C5 C6 1.384(3) y
C6 C7 1.510(3) y
C7 C8 1.520(3) y
C11 C12 1.380(3) y
C12 C13 1.379(3) y
C13 C14 1.383(3) y
C14 C15 1.376(3) y
C15 C16 1.515(3) y
